data_4070930
loop_
_publ_author_name
'Martin, Eddy'
'Spendley, Claire'
'Mountford, Andrew J.'
'Coles, Simon J.'
'Horton, Peter N.'
'Hughes, David L.'
'Hursthouse, Michael B.'
'Lancaster, Simon J.'

_publ_section_title
;
 Synthesis, Structure, and Supramolecular Architecture of Benzonitrile and
 Pyridine Adducts of Bis(pentafluorophenyl)zinc: Pentafluorophenyl--Aryl
 Interactions versus Homoaromatic Pairing
;
_journal_issue 7
_journal_name_full Organometallics
_journal_page_first 1436
_journal_paper_doi 10.1021/om701127p
_journal_volume 27
_journal_year 2008
_chemical_formula_moiety 'C22 H10 F10 N2 Zn'
_chemical_formula_structural '[(C5H4N)2 Zn (C6F5)2]'
_chemical_formula_sum 'C22 H10 F10 N2 Zn'
_chemical_formula_weight 557.69
_chemical_name_common 'Compound 4'
_chemical_name_systematic
;
 ?
;
_space_group_IT_number 14
_symmetry_cell_setting monoclinic
_symmetry_space_group_name_Hall '-P 2ybc'
_symmetry_space_group_name_H-M 'P 1 21/c 1'
_atom_sites_solution_hydrogens geom
_atom_sites_solution_primary direct
_atom_sites_solution_secondary difmap
_cell_angle_alpha 90.00
_cell_angle_beta 106.979(4)
_cell_angle_gamma 90.00
_cell_formula_units_Z 4
_cell_length_a 16.1446(9)
_cell_length_b 10.2398(7)
_cell_length_c 13.2794(6)
_cell_measurement_reflns_used 4967
_cell_measurement_temperature 120(2)
_cell_measurement_theta_max 27.48
_cell_measurement_theta_min 2.91
_cell_volume 2099.6(2)
_computing_cell_refinement 'DENZO, COLLECT'
_computing_data_reduction 'DENZO, COLLECT'
_computing_molecular_graphics 'PLATON (Spek, 1990)'
_computing_structure_refinement 'SHELXL-97 (Sheldrick, 1997)'
_computing_structure_solution 'SHELXS-97 (Sheldrick, 1997)'
_diffrn_ambient_temperature 120(2)
_diffrn_detector_area_resol_mean 9.091
_diffrn_measured_fraction_theta_full 0.998
_diffrn_measured_fraction_theta_max 0.998
_diffrn_measurement_device_type 'Bruker-Nonius KappaCCD Area Detector'
_diffrn_measurement_method '\f and \w scans'
_diffrn_radiation_monochromator graphite
_diffrn_radiation_source 'Bruker-Nonius FR591 rotating anode'
_diffrn_radiation_type MoK\a
_diffrn_radiation_wavelength 0.71073
_diffrn_reflns_av_R_equivalents 0.0273
_diffrn_reflns_av_sigmaI/netI 0.0227
_diffrn_reflns_limit_h_max 20
_diffrn_reflns_limit_h_min -20
_diffrn_reflns_limit_k_max 13
_diffrn_reflns_limit_k_min -13
_diffrn_reflns_limit_l_max 17
_diffrn_reflns_limit_l_min -15
_diffrn_reflns_number 24806
_diffrn_reflns_theta_full 27.50
_diffrn_reflns_theta_max 27.50
_diffrn_reflns_theta_min 3.09
_diffrn_standards_decay_% negligible
_diffrn_standards_number nonne
_exptl_absorpt_coefficient_mu 1.271
_exptl_absorpt_correction_T_max 0.8035
_exptl_absorpt_correction_T_min 0.7016
_exptl_absorpt_correction_type multi-scan
_exptl_absorpt_process_details 'SADABS V2.10 (Sheldrick, G.M., 2003)'
_exptl_crystal_colour colourless
_exptl_crystal_density_diffrn 1.764
_exptl_crystal_density_method 'not measured'
_exptl_crystal_description block
_exptl_crystal_F_000 1104
_exptl_crystal_size_max 0.30
_exptl_crystal_size_mid 0.30
_exptl_crystal_size_min 0.18
_refine_diff_density_max 0.411
_refine_diff_density_min -0.365
_refine_diff_density_rms 0.054
_refine_ls_extinction_coef 0.0036(5)
_refine_ls_extinction_expression Fc^*^=kFc[1+0.001xFc^2^\l^3^/sin(2\q)]^-1/4^
_refine_ls_extinction_method SHELXL
_refine_ls_goodness_of_fit_ref 1.047
_refine_ls_hydrogen_treatment constr
_refine_ls_matrix_type full
_refine_ls_number_parameters 317
_refine_ls_number_reflns 4811
_refine_ls_number_restraints 0
_refine_ls_restrained_S_all 1.047
_refine_ls_R_factor_all 0.0349
_refine_ls_R_factor_gt 0.0269
_refine_ls_shift/su_max 0.002
_refine_ls_shift/su_mean 0.000
_refine_ls_structure_factor_coef Fsqd
_refine_ls_weighting_details 'calc w=1/[\s^2^(Fo^2^)+(0.0389P)^2^+0.7291P] where P=(Fo^2^+2Fc^2^)/3'
_refine_ls_weighting_scheme calc
_refine_ls_wR_factor_gt 0.0695
_refine_ls_wR_factor_ref 0.0722
_reflns_number_gt 4156
_reflns_number_total 4811
_reflns_threshold_expression >2sigma(I)
_cod_data_source_file om701127p-file002.cif
_cod_data_source_block 4
_cod_depositor_comments
;
The following automatic conversions were performed:

'_symmetry_cell_setting' value 'Monoclinic' changed to 'monoclinic'
according to /home/saulius/struct/CIF-dictionaries/cif_core.dic
dictionary named 'cif_core.dic' version 2.4.1 from 2010-06-29.

Automatic conversion script
Id: cif_fix_values 1715 2011-07-08 13:25:40Z adriana 
;
_cod_original_sg_symbol_H-M P2(1)/c
_cod_database_code 4070930

loop_
_symmetry_equiv_pos_as_xyz
'x, y, z'
'-x, y+1/2, -z+1/2'
'-x, -y, -z'
'x, -y-1/2, z-1/2'

loop_
_atom_site_label
_atom_site_type_symbol
_atom_site_fract_x
_atom_site_fract_y
_atom_site_fract_z
_atom_site_U_iso_or_equiv
_atom_site_adp_type
_atom_site_occupancy
_atom_site_symmetry_multiplicity
_atom_site_calc_flag
_atom_site_refinement_flags
Zn Zn 0.258183(11) 0.168888(17) 0.524651(14) 0.02058(8) Uani 1 1 d .
F12 F 0.42148(6) -0.02275(11) 0.51904(8) 0.0359(2) Uani 1 1 d .
F13 F 0.44299(8) -0.17852(10) 0.36662(10) 0.0411(3) Uani 1 1 d .
F14 F 0.31503(9) -0.20262(12) 0.18215(9) 0.0463(3) Uani 1 1 d .
F15 F 0.16494(8) -0.06586(12) 0.15233(8) 0.0445(3) Uani 1 1 d .
F16 F 0.14512(6) 0.09752(11) 0.30110(8) 0.0344(2) Uani 1 1 d .
F22 F 0.36737(6) 0.42303(11) 0.51792(9) 0.0356(3) Uani 1 1 d .
F23 F 0.32169(8) 0.66548(11) 0.44813(10) 0.0454(3) Uani 1 1 d .
F24 F 0.15150(8) 0.73396(10) 0.37724(9) 0.0417(3) Uani 1 1 d .
F25 F 0.02752(7) 0.55611(11) 0.38022(8) 0.0370(3) Uani 1 1 d .
F26 F 0.07124(6) 0.31103(10) 0.44219(9) 0.0341(2) Uani 1 1 d .
N31 N 0.16396(8) 0.07417(13) 0.57875(10) 0.0218(3) Uani 1 1 d .
N41 N 0.35183(9) 0.15752(13) 0.67206(11) 0.0230(3) Uani 1 1 d .
C32 C 0.11786(11) 0.13791(17) 0.63224(13) 0.0263(3) Uani 1 1 d .
H32 H 0.1289 0.2281 0.6468 0.032 Uiso 1 1 calc R
C33 C 0.05508(11) 0.0775(2) 0.66694(13) 0.0314(4) Uani 1 1 d .
H33 H 0.0231 0.1254 0.7042 0.038 Uiso 1 1 calc R
C34 C 0.03932(11) -0.0544(2) 0.64662(14) 0.0328(4) Uani 1 1 d .
H34 H -0.0041 -0.0981 0.6690 0.039 Uiso 1 1 calc R
C35 C 0.08756(12) -0.12072(18) 0.59352(14) 0.0303(4) Uani 1 1 d .
H35 H 0.0788 -0.2115 0.5798 0.036 Uiso 1 1 calc R
C36 C 0.14898(11) -0.05362(16) 0.56043(13) 0.0256(3) Uani 1 1 d .
H36 H 0.1819 -0.0997 0.5232 0.031 Uiso 1 1 calc R
C42 C 0.37818(11) 0.04029(17) 0.71446(14) 0.0282(4) Uani 1 1 d .
H42 H 0.3531 -0.0356 0.6766 0.034 Uiso 1 1 calc R
C43 C 0.43995(12) 0.02464(19) 0.81036(14) 0.0335(4) Uani 1 1 d .
H43 H 0.4570 -0.0601 0.8376 0.040 Uiso 1 1 calc R
C44 C 0.47641(12) 0.1342(2) 0.86585(14) 0.0331(4) Uani 1 1 d .
H44 H 0.5194 0.1264 0.9319 0.040 Uiso 1 1 calc R
C45 C 0.44936(11) 0.25521(18) 0.82382(14) 0.0310(4) Uani 1 1 d .
H45 H 0.4733 0.3323 0.8608 0.037 Uiso 1 1 calc R
C46 C 0.38722(10) 0.26325(17) 0.72750(13) 0.0258(3) Uani 1 1 d .
H46 H 0.3687 0.3472 0.6993 0.031 Uiso 1 1 calc R
C11 C 0.28296(10) 0.04582(15) 0.41691(13) 0.0218(3) Uani 1 1 d .
C12 C 0.35676(11) -0.02714(16) 0.42749(13) 0.0240(3) Uani 1 1 d .
C13 C 0.37000(11) -0.10831(16) 0.35054(14) 0.0282(4) Uani 1 1 d .
C14 C 0.30500(13) -0.12072(17) 0.25747(14) 0.0308(4) Uani 1 1 d .
C15 C 0.22967(12) -0.05145(17) 0.24228(13) 0.0295(4) Uani 1 1 d .
C16 C 0.22147(11) 0.03028(16) 0.32116(13) 0.0245(3) Uani 1 1 d .
C21 C 0.22146(11) 0.35531(16) 0.48448(12) 0.0226(3) Uani 1 1 d .
C22 C 0.28086(11) 0.45106(16) 0.48287(13) 0.0246(3) Uani 1 1 d .
C23 C 0.25979(12) 0.57658(17) 0.44740(14) 0.0295(4) Uani 1 1 d .
C24 C 0.17430(12) 0.61177(16) 0.41221(13) 0.0286(4) Uani 1 1 d .
C25 C 0.11143(11) 0.52153(17) 0.41316(12) 0.0263(4) Uani 1 1 d .
C26 C 0.13678(11) 0.39668(16) 0.44761(12) 0.0234(3) Uani 1 1 d .

loop_
_atom_site_aniso_label
_atom_site_aniso_U_11
_atom_site_aniso_U_22
_atom_site_aniso_U_33
_atom_site_aniso_U_23
_atom_site_aniso_U_13
_atom_site_aniso_U_12
Zn 0.02190(12) 0.01553(11) 0.02473(11) -0.00043(7) 0.00747(8) -0.00237(7)
F12 0.0258(5) 0.0449(6) 0.0351(6) -0.0012(5) 0.0062(4) 0.0068(5)
F13 0.0430(7) 0.0323(6) 0.0568(7) 0.0015(5) 0.0281(6) 0.0111(5)
F14 0.0734(9) 0.0337(6) 0.0408(6) -0.0124(5) 0.0308(6) -0.0015(6)
F15 0.0541(7) 0.0528(7) 0.0226(5) -0.0044(5) 0.0049(5) -0.0082(6)
F16 0.0284(5) 0.0421(6) 0.0306(5) 0.0027(5) 0.0051(4) 0.0074(5)
F22 0.0251(5) 0.0365(6) 0.0450(6) 0.0109(5) 0.0097(5) -0.0047(4)
F23 0.0474(7) 0.0307(6) 0.0533(7) 0.0141(5) 0.0070(6) -0.0195(5)
F24 0.0639(8) 0.0175(5) 0.0393(6) 0.0065(4) 0.0081(5) 0.0036(5)
F25 0.0325(6) 0.0386(6) 0.0373(6) 0.0056(5) 0.0061(5) 0.0114(5)
F26 0.0241(5) 0.0295(6) 0.0445(6) 0.0061(4) 0.0037(4) -0.0079(4)
N31 0.0235(7) 0.0201(7) 0.0223(6) -0.0012(5) 0.0074(5) -0.0030(5)
N41 0.0229(7) 0.0208(7) 0.0257(7) -0.0008(5) 0.0077(5) -0.0016(5)
C32 0.0299(9) 0.0256(8) 0.0239(8) -0.0012(7) 0.0086(7) 0.0000(7)
C33 0.0286(9) 0.0440(11) 0.0232(8) 0.0023(8) 0.0101(7) 0.0031(8)
C34 0.0269(9) 0.0445(11) 0.0273(9) 0.0082(8) 0.0084(7) -0.0093(8)
C35 0.0326(9) 0.0256(9) 0.0314(9) 0.0009(7) 0.0072(7) -0.0096(7)
C36 0.0273(9) 0.0216(8) 0.0288(8) -0.0008(6) 0.0096(7) -0.0038(7)
C42 0.0331(9) 0.0216(8) 0.0302(9) 0.0000(7) 0.0095(7) -0.0012(7)
C43 0.0382(10) 0.0306(9) 0.0320(9) 0.0074(8) 0.0105(8) 0.0085(8)
C44 0.0284(9) 0.0423(11) 0.0267(8) -0.0016(8) 0.0048(7) 0.0049(8)
C45 0.0277(9) 0.0316(9) 0.0321(9) -0.0102(8) 0.0060(7) -0.0025(7)
C46 0.0257(8) 0.0210(8) 0.0311(8) -0.0052(7) 0.0090(7) -0.0014(6)
C11 0.0247(8) 0.0167(7) 0.0261(8) 0.0020(6) 0.0107(6) -0.0039(6)
C12 0.0254(8) 0.0208(8) 0.0274(8) 0.0035(6) 0.0103(7) -0.0022(6)
C13 0.0348(9) 0.0188(8) 0.0380(9) 0.0048(7) 0.0213(8) 0.0036(7)
C14 0.0511(11) 0.0191(8) 0.0306(9) -0.0028(7) 0.0250(8) -0.0051(8)
C15 0.0403(10) 0.0284(9) 0.0203(8) 0.0012(7) 0.0098(7) -0.0079(8)
C16 0.0276(8) 0.0211(8) 0.0271(8) 0.0048(6) 0.0116(7) 0.0003(6)
C21 0.0269(8) 0.0178(7) 0.0230(8) 0.0000(6) 0.0074(6) -0.0021(6)
C22 0.0240(8) 0.0242(8) 0.0257(8) 0.0020(6) 0.0073(6) -0.0029(7)
C23 0.0388(10) 0.0213(8) 0.0280(8) 0.0015(7) 0.0089(7) -0.0116(7)
C24 0.0453(10) 0.0156(8) 0.0229(8) 0.0021(6) 0.0068(7) 0.0013(7)
C25 0.0306(9) 0.0266(9) 0.0201(7) -0.0004(6) 0.0050(7) 0.0046(7)
C26 0.0273(8) 0.0196(8) 0.0230(7) -0.0014(6) 0.0070(6) -0.0059(6)

loop_
_atom_type_symbol
_atom_type_description
_atom_type_scat_dispersion_real
_atom_type_scat_dispersion_imag
_atom_type_scat_source
C C 0.0030 0.0020 'International Tables Vol C Tables 4.2.6.8 and 6.1.1.4'
H H 0.0000 0.0000 'International Tables Vol C Tables 4.2.6.8 and 6.1.1.4'
F F 0.0170 0.0100 'International Tables Vol C Tables 4.2.6.8 and 6.1.1.4'
N N 0.0060 0.0030 'International Tables Vol C Tables 4.2.6.8 and 6.1.1.4'
Zn Zn 0.2840 1.4300 'International Tables Vol C Tables 4.2.6.8 and 6.1.1.4'

loop_
_geom_angle_atom_site_label_1
_geom_angle_atom_site_label_2
_geom_angle_atom_site_label_3
_geom_angle
C21 Zn C11 120.14(6)
C21 Zn N41 111.97(6)
C11 Zn N41 112.71(6)
C21 Zn N31 109.89(6)
C11 Zn N31 105.41(6)
N41 Zn N31 92.97(5)
C32 N31 C36 118.26(14)
C32 N31 Zn 121.78(11)
C36 N31 Zn 119.95(11)
C46 N41 C42 117.42(15)
C46 N41 Zn 122.91(11)
C42 N41 Zn 119.67(11)
N31 C32 C33 122.42(16)
N31 C32 H32 118.8
C33 C32 H32 118.8
C32 C33 C34 118.94(17)
C32 C33 H33 120.5
C34 C33 H33 120.5
C35 C34 C33 118.86(16)
C35 C34 H34 120.6
C33 C34 H34 120.6
C34 C35 C36 119.03(17)
C34 C35 H35 120.5
C36 C35 H35 120.5
N31 C36 C35 122.47(16)
N31 C36 H36 118.8
C35 C36 H36 118.8
N41 C42 C43 123.17(17)
N41 C42 H42 118.4
C43 C42 H42 118.4
C44 C43 C42 118.74(17)
C44 C43 H43 120.6
C42 C43 H43 120.6
C43 C44 C45 118.75(16)
C43 C44 H44 120.6
C45 C44 H44 120.6
C44 C45 C46 119.25(16)
C44 C45 H45 120.4
C46 C45 H45 120.4
N41 C46 C45 122.66(16)
N41 C46 H46 118.7
C45 C46 H46 118.7
C16 C11 C12 113.62(15)
C16 C11 Zn 119.04(12)
C12 C11 Zn 127.33(12)
F12 C12 C11 119.44(14)
F12 C12 C13 116.04(15)
C11 C12 C13 124.52(16)
F13 C13 C14 119.84(15)
F13 C13 C12 121.51(16)
C14 C13 C12 118.59(16)
F14 C14 C15 120.35(17)
F14 C14 C13 119.89(17)
C15 C14 C13 119.75(15)
F15 C15 C14 119.95(16)
F15 C15 C16 121.30(17)
C14 C15 C16 118.73(16)
F16 C16 C11 119.21(14)
F16 C16 C15 116.03(15)
C11 C16 C15 124.75(16)
C22 C21 C26 113.53(15)
C22 C21 Zn 121.62(12)
C26 C21 Zn 124.60(12)
F22 C22 C21 119.49(15)
F22 C22 C23 115.98(14)
C21 C22 C23 124.53(16)
F23 C23 C24 119.68(15)
F23 C23 C22 121.25(16)
C24 C23 C22 119.07(15)
F24 C24 C23 120.55(16)
F24 C24 C25 119.91(16)
C23 C24 C25 119.53(15)
F25 C25 C24 119.77(15)
F25 C25 C26 121.71(15)
C24 C25 C26 118.52(15)
F26 C26 C21 119.77(14)
F26 C26 C25 115.42(15)
C21 C26 C25 124.80(15)

loop_
_geom_bond_atom_site_label_1
_geom_bond_atom_site_label_2
_geom_bond_distance
Zn C21 2.0237(16)
Zn C11 2.0321(16)
Zn N41 2.0983(14)
Zn N31 2.0998(13)
F12 C12 1.353(2)
F13 C13 1.343(2)
F14 C14 1.351(2)
F15 C15 1.346(2)
F16 C16 1.3685(19)
F22 C22 1.3674(19)
F23 C23 1.350(2)
F24 C24 1.3479(19)
F25 C25 1.3438(19)
F26 C26 1.3600(18)
N31 C32 1.339(2)
N31 C36 1.340(2)
N41 C46 1.340(2)
N41 C42 1.341(2)
C32 C33 1.377(2)
C32 H32 0.9500
C33 C34 1.386(3)
C33 H33 0.9500
C34 C35 1.373(3)
C34 H34 0.9500
C35 C36 1.379(2)
C35 H35 0.9500
C36 H36 0.9500
C42 C43 1.378(3)
C42 H42 0.9500
C43 C44 1.376(3)
C43 H43 0.9500
C44 C45 1.377(3)
C44 H44 0.9500
C45 C46 1.378(2)
C45 H45 0.9500
C46 H46 0.9500
C11 C16 1.375(2)
C11 C12 1.378(2)
C12 C13 1.381(2)
C13 C14 1.374(3)
C14 C15 1.371(3)
C15 C16 1.377(2)
C21 C22 1.376(2)
C21 C26 1.377(2)
C22 C23 1.377(2)
C23 C24 1.370(3)
C24 C25 1.375(2)
C25 C26 1.379(2)

loop_
_geom_torsion_atom_site_label_1
_geom_torsion_atom_site_label_2
_geom_torsion_atom_site_label_3
_geom_torsion_atom_site_label_4
_geom_torsion
C21 Zn N31 C32 -33.76(14)
C11 Zn N31 C32 -164.57(12)
N41 Zn N31 C32 80.89(13)
C21 Zn N31 C36 146.57(12)
C11 Zn N31 C36 15.76(14)
N41 Zn N31 C36 -98.78(13)
C21 Zn N41 C46 -5.07(15)
C11 Zn N41 C46 134.02(12)
N31 Zn N41 C46 -117.92(13)
C21 Zn N41 C42 174.65(12)
C11 Zn N41 C42 -46.26(14)
N31 Zn N41 C42 61.81(13)
C36 N31 C32 C33 -1.2(2)
Zn N31 C32 C33 179.10(12)
N31 C32 C33 C34 0.5(3)
C32 C33 C34 C35 0.7(3)
C33 C34 C35 C36 -1.2(3)
C32 N31 C36 C35 0.7(2)
Zn N31 C36 C35 -179.59(13)
C34 C35 C36 N31 0.5(3)
C46 N41 C42 C43 -0.9(2)
Zn N41 C42 C43 179.36(13)
N41 C42 C43 C44 0.2(3)
C42 C43 C44 C45 0.5(3)
C43 C44 C45 C46 -0.4(3)
C42 N41 C46 C45 0.9(2)
Zn N41 C46 C45 -179.32(13)
C44 C45 C46 N41 -0.3(3)
C21 Zn C11 C16 -52.98(15)
N41 Zn C11 C16 171.63(11)
N31 Zn C11 C16 71.63(13)
C21 Zn C11 C12 126.78(14)
N41 Zn C11 C12 -8.62(15)
N31 Zn C11 C12 -108.61(14)
C16 C11 C12 F12 -178.54(14)
Zn C11 C12 F12 1.7(2)
C16 C11 C12 C13 0.4(2)
Zn C11 C12 C13 -179.32(13)
F12 C12 C13 F13 0.2(2)
C11 C12 C13 F13 -178.87(15)
F12 C12 C13 C14 177.41(14)
C11 C12 C13 C14 -1.6(2)
F13 C13 C14 F14 -0.6(2)
C12 C13 C14 F14 -177.87(15)
F13 C13 C14 C15 178.35(15)
C12 C13 C14 C15 1.0(2)
F14 C14 C15 F15 0.6(2)
C13 C14 C15 F15 -178.29(15)
F14 C14 C15 C16 179.46(15)
C13 C14 C15 C16 0.6(2)
C12 C11 C16 F16 179.91(13)
Zn C11 C16 F16 -0.3(2)
C12 C11 C16 C15 1.3(2)
Zn C11 C16 C15 -178.90(13)
F15 C15 C16 F16 -1.7(2)
C14 C15 C16 F16 179.52(14)
F15 C15 C16 C11 176.98(15)
C14 C15 C16 C11 -1.8(3)
C11 Zn C21 C22 -81.11(14)
N41 Zn C21 C22 54.58(15)
N31 Zn C21 C22 156.43(13)
C11 Zn C21 C26 92.76(15)
N41 Zn C21 C26 -131.54(13)
N31 Zn C21 C26 -29.70(15)
C26 C21 C22 F22 179.68(14)
Zn C21 C22 F22 -5.8(2)
C26 C21 C22 C23 -0.6(2)
Zn C21 C22 C23 173.92(13)
F22 C22 C23 F23 -0.2(2)
C21 C22 C23 F23 -179.97(16)
F22 C22 C23 C24 -179.30(15)
C21 C22 C23 C24 1.0(3)
F23 C23 C24 F24 0.7(3)
C22 C23 C24 F24 179.82(15)
F23 C23 C24 C25 -178.95(15)
C22 C23 C24 C25 0.1(3)
F24 C24 C25 F25 -0.7(2)
C23 C24 C25 F25 178.99(15)
F24 C24 C25 C26 178.85(14)
C23 C24 C25 C26 -1.5(2)
C22 C21 C26 F26 178.27(14)
Zn C21 C26 F26 4.0(2)
C22 C21 C26 C25 -0.9(2)
Zn C21 C26 C25 -175.19(13)
F25 C25 C26 F26 2.3(2)
C24 C25 C26 F26 -177.26(14)
F25 C25 C26 C21 -178.54(15)
C24 C25 C26 C21 1.9(3)
